data_2201104
loop_
_publ_author_name
'Stanley, Nithianantham'
'Panneerselvam, Pathus'
'Thomas Muthiah, Packianathan'

_publ_section_title
;
 A hydrogen-bonded supramolecular chain in thiabendazolium perchlorate
;
_journal_issue 4
_journal_name_full 'Acta Crystallographica Section E'
_journal_page_first o426
_journal_page_last o428
_journal_paper_doi 10.1107/S1600536802004397
_journal_volume 58
_journal_year 2002
_chemical_formula_iupac 'C10 H8 N3 S 1+, Cl O4 1-'
_chemical_formula_moiety 'C10 H8 N3 S 1+, Cl O4 1-'
_chemical_formula_sum 'C10 H8 Cl N3 O4 S'
_chemical_formula_weight 301.71
_chemical_name_common 'thiabendazolium perchlorate'
_chemical_name_systematic
;
?
;
_space_group_IT_number 14
_symmetry_cell_setting monoclinic
_symmetry_space_group_name_Hall '-P 2yab'
_symmetry_space_group_name_H-M 'P 1 21/a 1'
_atom_sites_solution_hydrogens geom
_atom_sites_solution_primary direct
_atom_sites_solution_secondary difmap
_cell_angle_alpha 90
_cell_angle_beta 108.99(11)
_cell_angle_gamma 90
_cell_formula_units_Z 4
_cell_length_a 14.121(15)
_cell_length_b 5.245(2)
_cell_length_c 17.384(15)
_cell_measurement_reflns_used 25
_cell_measurement_temperature 293(2)
_cell_measurement_theta_max 15
_cell_measurement_theta_min 10
_cell_volume 1217.5(19)
_computing_cell_refinement 'CAD-4 Software'
_computing_data_collection 'CAD-4 Software (Enraf-Nonius, 1989)'
_computing_data_reduction 'MolEN (Fair, 1990)'
_computing_molecular_graphics 'ORTEP-3 (Farrugia, 1997)'
_computing_publication_material 'PLATON (Spek, 1990)'
_computing_structure_refinement 'SHELXL97 (Sheldrick, 1997)'
_computing_structure_solution 'SHELXS97 (Sheldrick, 1997)'
_diffrn_ambient_temperature 293(2)
_diffrn_measured_fraction_theta_full 0.999
_diffrn_measured_fraction_theta_max 0.999
_diffrn_measurement_device_type 'Enraf-Nonius CAD-4'
_diffrn_measurement_method \w--2\q
_diffrn_radiation_monochromator graphite
_diffrn_radiation_source 'fine-focus sealed tube'
_diffrn_radiation_type MoK\a
_diffrn_radiation_wavelength 0.71073
_diffrn_reflns_av_R_equivalents 0.0180
_diffrn_reflns_av_sigmaI/netI 0.0332
_diffrn_reflns_limit_h_max 16
_diffrn_reflns_limit_h_min 0
_diffrn_reflns_limit_k_max 6
_diffrn_reflns_limit_k_min 0
_diffrn_reflns_limit_l_max 19
_diffrn_reflns_limit_l_min -20
_diffrn_reflns_number 2238
_diffrn_reflns_reduction_process
;
 ?
;
_diffrn_reflns_theta_full 24.98
_diffrn_reflns_theta_max 24.98
_diffrn_reflns_theta_min 2.48
_diffrn_standards_decay_% negligible
_diffrn_standards_interval_time 60
_diffrn_standards_number 2
_exptl_absorpt_coefficient_mu 0.499
_exptl_absorpt_correction_type none
_exptl_crystal_colour colourless
_exptl_crystal_density_diffrn 1.646
_exptl_crystal_density_method 'not measured'
_exptl_crystal_description needle
_exptl_crystal_F_000 616
_exptl_crystal_size_max 0.30
_exptl_crystal_size_mid 0.30
_exptl_crystal_size_min 0.15
_refine_diff_density_max 0.734
_refine_diff_density_min -0.631
_refine_ls_extinction_method none
_refine_ls_goodness_of_fit_ref 1.223
_refine_ls_hydrogen_treatment mixed
_refine_ls_matrix_type full
_refine_ls_number_parameters 198
_refine_ls_number_reflns 2136
_refine_ls_number_restraints 0
_refine_ls_restrained_S_all 1.223
_refine_ls_R_factor_all 0.1040
_refine_ls_R_factor_gt 0.0679
_refine_ls_shift/su_max <0.001
_refine_ls_shift/su_mean 0.000
_refine_ls_structure_factor_coef Fsqd
_refine_ls_weighting_details 'calc w = 1/[\s^2^(Fo^2^)+(0.0544P)^2^+2.6890P] where P = (Fo^2^+2Fc^2^)/3'
_refine_ls_weighting_scheme calc
_refine_ls_wR_factor_gt 0.1565
_refine_ls_wR_factor_ref 0.1816
_reflns_number_gt 1447
_reflns_number_total 2136
_reflns_threshold_expression I>2\s(I)
_cod_data_source_file cv6094.cif
_cod_data_source_block I
_cod_depositor_comments
;
The following automatic conversions were performed:
'_symmetry_cell_setting' value 'Monoclinic' changed to 'monoclinic'
according to '/home/saulius/struct/CIF-dictionaries/cif_core.dic'
dictionary named 'cif_core.dic' version 2.4.1 from 2010-06-29.

Automatic conversion script
Id: cif_fix_enum 1527 2010-12-29 10:47:43Z saulius 

The following automatic conversions were performed:

'_symmetry_cell_setting' value 'Monoclinic' changed to 'monoclinic'
according to /home/saulius/struct/CIF-dictionaries/cif_core.dic
dictionary named 'cif_core.dic' version 2.4.1 from 2010-06-29.

Automatic conversion script
Id: cif_fix_values 1715 2011-07-08 13:25:40Z adriana 
;
_cod_original_cell_volume 1217.4(19)
_cod_original_sg_symbol_H-M 'P 21/a'
_cod_database_code 2201104
_cod_database_fobs_code 2201104

loop_
_symmetry_equiv_pos_as_xyz
x,y,z
1/2-x,1/2+y,-z
-x,-y,-z
1/2+x,1/2-y,z

loop_
_atom_site_aniso_label
_atom_site_aniso_U_11
_atom_site_aniso_U_22
_atom_site_aniso_U_33
_atom_site_aniso_U_12
_atom_site_aniso_U_13
_atom_site_aniso_U_23
Cl1 0.0381(7) 0.0670(10) 0.0637(9) -0.0035(6) 0.0191(6) -0.0158(7)
O1 0.055(3) 0.112(4) 0.127(4) -0.011(3) 0.020(3) -0.009(4)
O2 0.093(3) 0.096(4) 0.093(3) 0.044(3) 0.059(3) 0.022(3)
O3 0.185(7) 0.63(3) 0.055(4) 0.211(12) 0.016(4) 0.018(8)
O4 0.199(8) 0.088(5) 0.60(2) -0.070(5) 0.280(12) -0.122(9)
S1 0.0732(10) 0.0589(10) 0.0543(8) 0.0002(8) 0.0275(7) 0.0071(7)
N1 0.0331(19) 0.047(2) 0.047(2) -0.0074(19) 0.0148(17) -0.005(2)
N3 0.043(2) 0.044(2) 0.052(2) -0.011(2) 0.0207(19) -0.004(2)
N13 0.045(2) 0.052(3) 0.055(3) -0.008(2) 0.015(2) 0.001(2)
C2 0.035(2) 0.041(3) 0.052(3) -0.001(2) 0.021(2) -0.005(2)
C4 0.053(3) 0.066(4) 0.055(3) -0.014(3) 0.016(3) -0.015(3)
C5 0.048(3) 0.081(4) 0.047(3) -0.005(3) 0.006(3) -0.012(3)
C6 0.062(4) 0.065(4) 0.048(3) 0.002(3) 0.016(3) 0.004(3)
C7 0.051(3) 0.051(3) 0.055(3) -0.009(3) 0.019(3) 0.000(3)
C8 0.034(2) 0.043(3) 0.044(3) -0.004(2) 0.014(2) -0.005(2)
C9 0.041(3) 0.048(3) 0.050(3) -0.003(2) 0.020(2) -0.007(2)
C10 0.036(2) 0.042(3) 0.051(3) 0.000(2) 0.022(2) -0.003(2)
C11 0.063(4) 0.046(3) 0.057(3) -0.012(3) 0.025(3) -0.008(3)
C12 0.050(3) 0.062(4) 0.051(3) -0.001(3) 0.014(3) 0.002(3)

loop_
_atom_site_label
_atom_site_fract_x
_atom_site_fract_y
_atom_site_fract_z
_atom_site_U_iso_or_equiv
_atom_site_thermal_displace_type
_atom_site_calc_flag
_atom_site_refinement_flags
_atom_site_occupancy
_atom_site_type_symbol
Cl1 0.48723(9) 0.9113(3) 0.24362(9) 0.0557(5) Uani . . 1.000 Cl
O1 0.3863(3) 0.8527(11) 0.2121(3) 0.100(2) Uani . . 1.000 O
O2 0.5422(3) 0.8082(10) 0.1967(3) 0.0870(19) Uani . . 1.000 O
O3 0.5199(7) 0.822(3) 0.3180(4) 0.296(10) Uani . . 1.000 O
O4 0.4888(7) 1.1712(14) 0.2379(9) 0.259(7) Uani . . 1.000 O
S1 0.14255(12) 0.5237(3) -0.01476(9) 0.0605(5) Uani . . 1.000 S
N1 0.1919(3) 0.0856(8) 0.2474(2) 0.0419(11) Uani . . 1.000 N
N3 0.2995(3) 0.3906(8) 0.2638(2) 0.0451(12) Uani . . 1.000 N
N13 0.1171(3) 0.1600(9) 0.0744(3) 0.0510(16) Uani . . 1.000 N
C2 0.2237(3) 0.2715(9) 0.2099(3) 0.0410(16) Uani . . 1.000 C
C4 0.3916(4) 0.3241(13) 0.4141(3) 0.0584(19) Uani . . 1.000 C
C5 0.3898(4) 0.1683(13) 0.4770(3) 0.0610(19) Uani . . 1.000 C
C6 0.3207(4) -0.0278(13) 0.4675(4) 0.059(2) Uani . . 1.000 C
C7 0.2490(4) -0.0729(11) 0.3931(3) 0.0519(17) Uani . . 1.000 C
C8 0.2501(3) 0.0818(9) 0.3292(3) 0.0400(16) Uani . . 1.000 C
C9 0.3192(3) 0.2790(10) 0.3396(3) 0.0451(17) Uani . . 1.000 C
C10 0.1836(3) 0.3288(10) 0.1234(3) 0.0411(16) Uani . . 1.000 C
C11 0.2054(4) 0.5340(11) 0.0865(3) 0.0540(19) Uani . . 1.000 C
C12 0.0903(4) 0.2415(12) -0.0005(3) 0.0549(19) Uani . . 1.000 C
H1 0.14310 -0.01620 0.22463 0.0505 Uiso . . 1.000 H
H3 0.33158 0.51799 0.25318 0.0539 Uiso . . 1.000 H
H4 0.439(5) 0.473(13) 0.422(4) 0.08(2) Uiso . . 1.000 H
H5 0.442(4) 0.199(12) 0.531(3) 0.071(17) Uiso . . 1.000 H
H6 0.327(4) -0.132(10) 0.509(3) 0.048(15) Uiso . . 1.000 H
H7 0.199(4) -0.214(11) 0.386(3) 0.061(16) Uiso . . 1.000 H
H11 0.244(4) 0.656(10) 0.111(3) 0.049(15) Uiso . . 1.000 H
H12 0.046(5) 0.136(13) -0.044(4) 0.09(2) Uiso . . 1.000 H

loop_
_atom_type_symbol
_atom_type_description
_atom_type_scat_dispersion_real
_atom_type_scat_dispersion_imag
_atom_type_scat_source
S S 0.1246 0.1234 'International Tables Vol C Tables 4.2.6.8 and 6.1.1.4'
O O 0.0106 0.0060 'International Tables Vol C Tables 4.2.6.8 and 6.1.1.4'
N N 0.0061 0.0033 'International Tables Vol C Tables 4.2.6.8 and 6.1.1.4'
Cl Cl 0.1484 0.1585 'International Tables Vol C Tables 4.2.6.8 and 6.1.1.4'
H H 0.0000 0.0000 'International Tables Vol C Tables 4.2.6.8 and 6.1.1.4'
C C 0.0033 0.0016 'International Tables Vol C Tables 4.2.6.8 and 6.1.1.4'

loop_
_geom_angle_atom_site_label_1
_geom_angle_atom_site_label_2
_geom_angle_atom_site_label_3
_geom_angle
_geom_angle_publ_flag
O1 Cl1 O2 112.1(3) yes
O1 Cl1 O3 107.3(5) yes
O1 Cl1 O4 103.4(6) yes
O2 Cl1 O3 110.6(6) yes
O2 Cl1 O4 108.5(6) yes
O3 Cl1 O4 114.8(9) yes
C11 S1 C12 89.0(3) yes
C2 N1 C8 109.3(4) yes
C2 N3 C9 109.8(4) yes
C10 N13 C12 109.1(5) yes
C2 N1 H1 125.29 no
C8 N1 H1 125.44 no
C2 N3 H3 125.04 no
C9 N3 H3 125.15 no
N1 C2 C10 125.3(4) yes
N3 C2 C10 125.8(4) yes
N1 C2 N3 108.8(4) yes
C5 C4 C9 116.4(6) no
C4 C5 C6 122.7(5) no
C5 C6 C7 120.7(6) no
C6 C7 C8 117.2(5) no
N1 C8 C9 106.1(4) yes
C7 C8 C9 121.5(5) no
N1 C8 C7 132.3(5) yes
N3 C9 C4 132.6(5) yes
N3 C9 C8 106.0(4) yes
C4 C9 C8 121.4(5) no
N13 C10 C2 117.9(5) yes
C2 C10 C11 126.0(5) no
N13 C10 C11 116.1(5) yes
S1 C11 C10 110.3(4) yes
S1 C12 N13 115.5(4) yes
C5 C4 H4 122(4) no
C9 C4 H4 121(4) no
C4 C5 H5 117(3) no
C6 C5 H5 120(3) no
C5 C6 H6 119(4) no
C7 C6 H6 120(4) no
C6 C7 H7 121(3) no
C8 C7 H7 122(3) no
S1 C11 H11 125(3) no
C10 C11 H11 125(3) no
S1 C12 H12 125(4) no
N13 C12 H12 119(4) no

loop_
_geom_bond_atom_site_label_1
_geom_bond_atom_site_label_2
_geom_bond_site_symmetry_1
_geom_bond_site_symmetry_2
_geom_bond_distance
_geom_bond_publ_flag
Cl1 O1 . . 1.385(5) yes
Cl1 O2 . . 1.404(5) yes
Cl1 O3 . . 1.310(9) yes
Cl1 O4 . . 1.368(8) yes
S1 C11 . . 1.695(5) yes
S1 C12 . . 1.708(7) yes
N1 C2 . . 1.330(6) yes
N1 C8 . . 1.392(6) yes
N3 C2 . . 1.327(6) yes
N3 C9 . . 1.385(6) yes
N13 C10 . . 1.368(7) yes
N13 C12 . . 1.304(7) yes
N1 H1 . . 0.8597 no
N3 H3 . . 0.8603 no
C2 C10 . . 1.455(7) no
C4 C9 . . 1.384(7) no
C4 C5 . . 1.372(8) no
C5 C6 . . 1.390(9) no
C6 C7 . . 1.379(8) no
C7 C8 . . 1.380(7) no
C8 C9 . . 1.393(7) no
C10 C11 . . 1.339(8) no
C4 H4 . . 1.01(7) no
C5 H5 . . 1.00(5) no
C6 H6 . . 0.89(5) no
C7 H7 . . 1.00(6) no
C11 H11 . . 0.86(6) no
C12 H12 . . 0.98(7) no

loop_
_geom_contact_atom_site_label_1
_geom_contact_atom_site_label_2
_geom_contact_distance
_geom_contact_site_symmetry_2
_geom_contact_publ_flag
Cl1 H3 3.0581 . no
Cl1 H1 3.1178 4_555 no
S1 C12 3.601(7) 3_565 no
S1 O1 3.439(6) 2_545 no
O1 N3 2.984(8) . no
O1 N1 3.240(7) 1_565 no
O1 S1 3.439(6) 2_555 no
O1 C2 3.169(8) 1_565 no
O1 C11 3.234(8) . no
O2 C10 3.300(8) 4_565 no
O2 C12 3.332(8) 2_555 no
O2 N1 2.881(7) 4_555 no
O2 C2 3.331(8) 4_565 no
O3 C7 3.336(13) 4_555 no
O3 C5 3.372(9) 3_666 no
O4 N1 3.094(12) 4_565 no
O4 N3 3.075(12) 1_565 no
O1 H3 2.1326 . no
O1 H11 2.43(5) . no
O2 H1 2.0399 4_555 no
O2 H12 2.69(7) 2_555 no
O3 H7 2.48(6) 4_555 no
O3 H5 2.50(5) 3_666 no
O4 H1 2.8987 4_565 no
N1 O1 3.240(7) 1_545 no
N1 N13 2.871(7) . no
N1 O2 2.881(7) 4_455 no
N1 O4 3.094(12) 4_465 no
N3 O1 2.984(8) . no
N3 O4 3.075(12) 1_545 no
N13 N1 2.871(7) . no
N3 H11 2.87(5) . no
N13 H1 2.6805 . no
N13 H12 2.68(7) 3_555 no
C2 O1 3.169(8) 1_545 no
C2 O2 3.331(8) 4_465 no
C5 O3 3.372(9) 3_666 no
C5 C5 3.438(9) 3_656 no
C7 O3 3.336(13) 4_455 no
C10 O2 3.300(8) 4_465 no
C11 O1 3.234(8) . no
C12 C12 3.599(9) 3_555 no
C12 S1 3.601(7) 3_565 no
C12 O2 3.332(8) 2_545 no
C5 H7 3.09(5) 2_556 no
C5 H5 3.10(6) 3_656 no
C6 H6 3.06(6) 2_556 no
C11 H3 2.8667 . no
C12 H12 3.03(7) 3_555 no
H1 N13 2.6805 . no
H1 Cl1 3.1178 4_455 no
H1 O2 2.0399 4_455 no
H1 O4 2.8987 4_465 no
H3 Cl1 3.0581 . no
H3 O1 2.1326 . no
H3 C11 2.8667 . no
H3 H11 2.4846 . no
H4 H5 2.36(9) 3_666 no
H5 O3 2.50(5) 3_666 no
H5 C5 3.10(6) 3_656 no
H5 H4 2.36(9) 3_666 no
H6 C6 3.06(6) 2_546 no
H7 C5 3.09(5) 2_546 no
H7 O3 2.48(6) 4_455 no
H11 O1 2.43(5) . no
H11 N3 2.87(5) . no
H11 H3 2.4846 . no
H12 O2 2.69(7) 2_545 no
H12 N13 2.68(7) 3_555 no
H12 C12 3.03(7) 3_555 no

loop_
_geom_hbond_atom_site_label_D
_geom_hbond_atom_site_label_H
_geom_hbond_atom_site_label_A
_geom_hbond_site_symmetry_A
_geom_hbond_distance_DH
_geom_hbond_distance_HA
_geom_hbond_distance_DA
_geom_hbond_angle_DHA
_geom_hbond_publ_flag
N1 H1 O2 4_455 0.8597 2.0399 2.881(7) 165.70 yes
N3 H3 O1 . 0.8603 2.1326 2.984(8) 169.94 yes
C5 H5 O3 3_666 1.00(5) 2.50(5) 3.372(9) 145(5) yes
C7 H7 O3 4_455 1.00(6) 2.48(6) 3.336(13) 143(4) yes
C11 H11 O1 . 0.86(6) 2.43(5) 3.234(8) 157(4) yes

loop_
_geom_torsion_atom_site_label_1
_geom_torsion_atom_site_label_2
_geom_torsion_atom_site_label_3
_geom_torsion_atom_site_label_4
_geom_torsion
_geom_torsion_publ_flag
C12 S1 C11 C10 0.2(5) no
C11 S1 C12 N13 0.3(5) no
C8 N1 C2 C10 177.7(5) no
C2 N1 C8 C7 -179.0(6) no
C8 N1 C2 N3 -0.6(6) no
C2 N1 C8 C9 0.5(5) no
C9 N3 C2 C10 -177.8(5) no
C9 N3 C2 N1 0.4(6) no
C2 N3 C9 C8 -0.1(6) no
C2 N3 C9 C4 177.1(6) no
C12 N13 C10 C11 0.8(7) no
C12 N13 C10 C2 -179.4(5) no
C10 N13 C12 S1 -0.6(6) no
N1 C2 C10 N13 -9.0(7) no
N1 C2 C10 C11 170.7(5) no
N3 C2 C10 N13 168.9(5) no
N3 C2 C10 C11 -11.3(8) no
C5 C4 C9 N3 -178.3(6) no
C9 C4 C5 C6 1.0(9) no
C5 C4 C9 C8 -1.5(8) no
C4 C5 C6 C7 -0.7(10) no
C5 C6 C7 C8 0.9(9) no
C6 C7 C8 N1 178.1(5) no
C6 C7 C8 C9 -1.4(8) no
C7 C8 C9 N3 179.4(5) no
N1 C8 C9 N3 -0.2(5) no
C7 C8 C9 C4 1.8(8) no
N1 C8 C9 C4 -177.8(5) no
N13 C10 C11 S1 -0.6(6) no
C2 C10 C11 S1 179.7(4) no

loop_
_cod_related_entry_id
_cod_related_entry_database
_cod_related_entry_code
1 ChemSpider 21132428
